data_4518991
loop_
_publ_author_name
'Li, Weikang'
'Huang, Ming'
'Liu, Jiahao'
'Huang, Yong-Liang'
'Lan, Xiao-Bing'
'Ye, Zongren'
'Zhao, Cunyuan'
'Liu, Yan'
'Ke, Zhuofeng'

_publ_section_title
;
 Enhanced Hydride Donation Achieved Molybdenum Catalyzed Direct
 N-Alkylation of Anilines or Nitroarenes with Alcohols: From Computational
 Design to Experiment
;
_journal_issue 16
_journal_name_full 'ACS Catalysis'
_journal_page_first 10377
_journal_page_last 10382
_journal_paper_doi 10.1021/acscatal.1c02956
_journal_volume 11
_journal_year 2021
_chemical_formula_moiety 'C17 H20 Mo N4 O4'
_chemical_formula_sum 'C17 H20 Mo N4 O4'
_chemical_formula_weight 440.31
_space_group_crystal_system monoclinic
_space_group_IT_number 14
_space_group_name_Hall '-P 2yn'
_space_group_name_H-M_alt 'P 1 21/n 1'
_atom_sites_solution_hydrogens geom
_atom_sites_solution_primary dual
_audit_creation_date 2021-02-03
_audit_creation_method
;
Olex2 1.2
(compiled 2018.05.29 svn.r3508 for OlexSys, GUI svn.r5506)
;
_cell_angle_alpha 90
_cell_angle_beta 98.613(3)
_cell_angle_gamma 90
_cell_formula_units_Z 4
_cell_length_a 7.8980(5)
_cell_length_b 14.1645(8)
_cell_length_c 17.4273(10)
_cell_measurement_reflns_used 9881
_cell_measurement_temperature 150(2)
_cell_measurement_theta_max 59.188
_cell_measurement_theta_min 4.465
_cell_volume 1927.6(2)
_computing_cell_refinement 'SAINT V8.40A (?, 2016)'
_computing_data_reduction 'SAINT V8.40A (?, 2016)'
_computing_molecular_graphics 'Olex2 (Dolomanov et al., 2009)'
_computing_publication_material 'Olex2 (Dolomanov et al., 2009)'
_computing_structure_refinement 'ShelXL (Sheldrick, 2015)'
_computing_structure_solution 'ShelXT (Sheldrick, 2015)'
_diffrn_ambient_temperature 150.0
_diffrn_measured_fraction_theta_full 0.998
_diffrn_measured_fraction_theta_max 0.991
_diffrn_measurement_device_type 'SuperNova, Dual, Cu at home/near, AtlasS2'
_diffrn_radiation_type GaK\a
_diffrn_radiation_wavelength 1.34138
_diffrn_reflns_av_R_equivalents 0.0551
_diffrn_reflns_av_unetI/netI 0.0449
_diffrn_reflns_Laue_measured_fraction_full 0.998
_diffrn_reflns_Laue_measured_fraction_max 0.991
_diffrn_reflns_limit_h_max 10
_diffrn_reflns_limit_h_min -9
_diffrn_reflns_limit_k_max 17
_diffrn_reflns_limit_k_min -17
_diffrn_reflns_limit_l_max 22
_diffrn_reflns_limit_l_min -22
_diffrn_reflns_number 19226
_diffrn_reflns_point_group_measured_fraction_full 0.998
_diffrn_reflns_point_group_measured_fraction_max 0.991
_diffrn_reflns_theta_full 53.594
_diffrn_reflns_theta_max 59.375
_diffrn_reflns_theta_min 3.514
_exptl_absorpt_coefficient_mu 3.863
_exptl_absorpt_correction_T_max 0.3090
_exptl_absorpt_correction_T_min 0.1785
_exptl_crystal_density_diffrn 1.517
_exptl_crystal_description needle
_exptl_crystal_F_000 896
_exptl_crystal_recrystallization_method ch2cl2/hexane
_refine_diff_density_max 0.948
_refine_diff_density_min -1.140
_refine_diff_density_rms 0.108
_refine_ls_extinction_method none
_refine_ls_goodness_of_fit_ref 1.059
_refine_ls_hydrogen_treatment constr
_refine_ls_matrix_type full
_refine_ls_number_parameters 239
_refine_ls_number_reflns 4226
_refine_ls_number_restraints 0
_refine_ls_restrained_S_all 1.059
_refine_ls_R_factor_all 0.0665
_refine_ls_R_factor_gt 0.0452
_refine_ls_shift/su_max 0.001
_refine_ls_shift/su_mean 0.000
_refine_ls_structure_factor_coef Fsqd
_refine_ls_weighting_details 'w=1/[\s^2^(Fo^2^)+(0.0673P)^2^+1.1840P] where P=(Fo^2^+2Fc^2^)/3'
_refine_ls_weighting_scheme calc
_refine_ls_wR_factor_gt 0.1140
_refine_ls_wR_factor_ref 0.1262
_reflns_Friedel_coverage 0.000
_reflns_number_gt 3141
_reflns_number_total 4226
_reflns_threshold_expression 'I > 2\s(I)'
_cod_data_source_file cs1c02956_si_003.cif
_cod_data_source_block b20091602a0060_0m
_cod_database_code 4518991
_shelx_shelxl_version_number 2014/7
_shelx_space_group_comment
;
The symmetry employed for this shelxl refinement is uniquely defined
by the following loop, which should always be used as a source of
symmetry information in preference to the above space-group names.
They are only intended as comments.
;
_olex2_refinement_description
;
1. Others
 Fixed Uiso: H7(0.046) H9(0.04) H8(0.046) H12(0.049) H17A(0.041) H17B(0.041)
 H14(0.048) H13(0.051) H15A(0.089) H15B(0.089) H15C(0.089) H11A(0.088)
 H11B(0.088) H11C(0.088) H10A(0.099) H10B(0.099) H10C(0.099) H16A(0.11)
 H16B(0.11) H16C(0.11)
 Fixed X: H7(0.6465) H9(0.2315) H8(0.8854) H12(0.9386) H17A(0.7737)
 H17B(0.9096) H14(0.2974) H13(0.7413) H15A(0.4536) H15B(0.2521) H15C(0.3621)
 H11A(0.2884) H11B(0.1543) H11C(0.3495) H10A(0.3886) H10B(0.1907) H10C(0.3348)
 H16A(0.4302) H16B(0.3132) H16C(0.5164)
 Fixed Y: H7(0.1179) H9(0.1495) H8(0.1762) H12(0.4289) H17A(0.2066)
 H17B(0.2524) H14(0.4635) H13(0.558) H15A(0.6303) H15B(0.6122) H15C(0.5526)
 H11A(0.248) H11B(0.1665) H11C(0.1576) H10A(0.0021) H10B(0.0053) H10C(-0.0054)
 H16A(0.4998) H16B(0.5872) H16C(0.5919)
 Fixed Z: H7(0.3684) H9(0.4435) H8(0.4651) H12(0.6239) H17A(0.6467)
 H17B(0.598) H14(0.6379) H13(0.6449) H15A(0.5885) H15B(0.5827) H15C(0.5297)
 H11A(0.3406) H11B(0.3106) H11C(0.297) H10A(0.3686) H10B(0.3788) H10C(0.4533)
 H16A(0.7636) H16B(0.7304) H16C(0.7328)
;
_olex2_submission_special_instructions 'No special instructions were received'

loop_
_space_group_symop_operation_xyz
'x, y, z'
'-x+1/2, y+1/2, -z+1/2'
'-x, -y, -z'
'x-1/2, -y-1/2, z-1/2'

loop_
_atom_site_label
_atom_site_type_symbol
_atom_site_fract_x
_atom_site_fract_y
_atom_site_fract_z
_atom_site_U_iso_or_equiv
_atom_site_adp_type
_atom_site_occupancy
_atom_site_site_symmetry_order
_atom_site_calc_flag
_atom_site_refinement_flags_posn
_atom_site_refinement_flags_adp
_atom_site_refinement_flags_occupancy
_atom_site_disorder_assembly
_atom_site_disorder_group
Mo1 Mo 0.35375(4) 0.24517(2) 0.60717(2) 0.02898(12) Uani 1 1 d . . . . .
O3 O 0.1084(4) 0.0693(2) 0.58315(18) 0.0503(8) Uani 1 1 d . . . . .
N1 N 0.4884(4) 0.1575(2) 0.44858(17) 0.0325(7) Uani 1 1 d . . . . .
N2 N 0.6934(4) 0.2086(2) 0.53167(18) 0.0324(7) Uani 1 1 d . . . . .
O1 O 0.5352(4) 0.1267(2) 0.75039(19) 0.0584(8) Uani 1 1 d . . . . .
N3 N 0.7226(4) 0.3416(2) 0.61669(18) 0.0324(7) Uani 1 1 d . . . . .
O2 O 0.1013(4) 0.3580(2) 0.4803(2) 0.0564(8) Uani 1 1 d . . . . .
O4 O 0.1476(4) 0.3217(2) 0.73422(18) 0.0584(9) Uani 1 1 d . . . . .
N4 N 0.5513(4) 0.4533(2) 0.63486(18) 0.0343(7) Uani 1 1 d . . . . .
C5 C 0.5210(5) 0.1971(2) 0.5212(2) 0.0305(8) Uani 1 1 d . . . . .
C7 C 0.6374(5) 0.1445(3) 0.4177(2) 0.0385(9) Uani 1 1 d . . . . .
H7 H 0.6465 0.1179 0.3684 0.046 Uiso 1 1 calc R . . . .
C4 C 0.2247(5) 0.2949(3) 0.6867(2) 0.0380(9) Uani 1 1 d . . . . .
C6 C 0.5543(5) 0.3587(3) 0.6221(2) 0.0326(8) Uani 1 1 d . . . . .
C9 C 0.3167(5) 0.1295(2) 0.4097(2) 0.0332(8) Uani 1 1 d . . . . .
H9 H 0.2315 0.1495 0.4435 0.040 Uiso 1 1 calc R . . . .
C3 C 0.1985(5) 0.1344(3) 0.5903(2) 0.0364(9) Uani 1 1 d . . . . .
C8 C 0.7671(5) 0.1762(3) 0.4698(2) 0.0380(9) Uani 1 1 d . . . . .
H8 H 0.8854 0.1762 0.4651 0.046 Uiso 1 1 calc R . . . .
C2 C 0.1982(5) 0.3186(3) 0.5243(2) 0.0377(9) Uani 1 1 d . . . . .
C12 C 0.8193(5) 0.4235(3) 0.6256(2) 0.0408(9) Uani 1 1 d . . . . .
H12 H 0.9386 0.4289 0.6239 0.049 Uiso 1 1 calc R . . . .
C17 C 0.7863(5) 0.2484(2) 0.6024(2) 0.0338(8) Uani 1 1 d . . . . .
H17A H 0.7737 0.2066 0.6467 0.041 Uiso 1 1 calc R . . . .
H17B H 0.9096 0.2524 0.5980 0.041 Uiso 1 1 calc R . . . .
C1 C 0.4803(5) 0.1701(3) 0.6966(2) 0.0382(9) Uani 1 1 d . . . . .
C14 C 0.3970(5) 0.5079(3) 0.6438(2) 0.0399(10) Uani 1 1 d . . . . .
H14 H 0.2974 0.4635 0.6379 0.048 Uiso 1 1 calc R . . . .
C13 C 0.7125(5) 0.4932(3) 0.6369(3) 0.0428(10) Uani 1 1 d . . . . .
H13 H 0.7413 0.5580 0.6449 0.051 Uiso 1 1 calc R . . . .
C15 C 0.3632(6) 0.5824(3) 0.5806(3) 0.0596(13) Uani 1 1 d . . . . .
H15A H 0.4536 0.6303 0.5885 0.089 Uiso 1 1 calc GR . . . .
H15B H 0.2521 0.6122 0.5827 0.089 Uiso 1 1 calc GR . . . .
H15C H 0.3621 0.5526 0.5297 0.089 Uiso 1 1 calc GR . . . .
C11 C 0.2734(6) 0.1798(4) 0.3327(3) 0.0587(13) Uani 1 1 d . . . . .
H11A H 0.2884 0.2480 0.3406 0.088 Uiso 1 1 calc GR . . . .
H11B H 0.1543 0.1665 0.3106 0.088 Uiso 1 1 calc GR . . . .
H11C H 0.3495 0.1576 0.2970 0.088 Uiso 1 1 calc GR . . . .
C10 C 0.3068(7) 0.0236(3) 0.4019(4) 0.0659(15) Uani 1 1 d . . . . .
H10A H 0.3886 0.0021 0.3686 0.099 Uiso 1 1 calc GR . . . .
H10B H 0.1907 0.0053 0.3788 0.099 Uiso 1 1 calc GR . . . .
H10C H 0.3348 -0.0054 0.4533 0.099 Uiso 1 1 calc GR . . . .
C16 C 0.4159(7) 0.5505(4) 0.7249(3) 0.0731(17) Uani 1 1 d . . . . .
H16A H 0.4302 0.4998 0.7636 0.110 Uiso 1 1 calc GR . . . .
H16B H 0.3132 0.5872 0.7304 0.110 Uiso 1 1 calc GR . . . .
H16C H 0.5164 0.5919 0.7328 0.110 Uiso 1 1 calc GR . . . .

loop_
_atom_site_aniso_label
_atom_site_aniso_U_11
_atom_site_aniso_U_22
_atom_site_aniso_U_33
_atom_site_aniso_U_23
_atom_site_aniso_U_13
_atom_site_aniso_U_12
Mo1 0.02835(19) 0.0302(2) 0.02866(18) 0.00050(11) 0.00525(12) 0.00034(11)
O3 0.0547(19) 0.0444(18) 0.0516(18) 0.0018(14) 0.0070(15) -0.0178(14)
N1 0.0364(17) 0.0284(16) 0.0329(16) 0.0002(12) 0.0059(13) 0.0049(13)
N2 0.0324(17) 0.0290(17) 0.0362(17) -0.0034(13) 0.0059(13) 0.0008(13)
O1 0.061(2) 0.058(2) 0.0523(19) 0.0148(16) -0.0064(16) 0.0065(16)
N3 0.0319(16) 0.0264(16) 0.0379(17) -0.0017(13) 0.0025(13) -0.0018(12)
O2 0.0484(18) 0.056(2) 0.061(2) 0.0171(16) -0.0035(16) 0.0039(15)
O4 0.060(2) 0.075(2) 0.0430(18) -0.0020(16) 0.0172(16) 0.0159(17)
N4 0.0415(18) 0.0285(17) 0.0324(16) -0.0009(13) 0.0040(14) 0.0015(13)
C5 0.035(2) 0.0245(19) 0.0317(18) 0.0023(14) 0.0043(16) 0.0016(14)
C7 0.045(2) 0.039(2) 0.034(2) -0.0039(17) 0.0146(18) 0.0056(17)
C4 0.035(2) 0.042(2) 0.037(2) 0.0055(17) 0.0054(17) 0.0038(17)
C6 0.035(2) 0.032(2) 0.0306(18) 0.0015(15) 0.0037(16) -0.0016(15)
C9 0.040(2) 0.029(2) 0.0299(18) -0.0017(15) 0.0015(16) -0.0006(15)
C3 0.033(2) 0.041(2) 0.036(2) 0.0037(17) 0.0075(16) 0.0006(17)
C8 0.035(2) 0.035(2) 0.047(2) -0.0004(17) 0.0138(18) 0.0032(16)
C2 0.036(2) 0.042(2) 0.036(2) -0.0001(17) 0.0084(17) -0.0002(17)
C12 0.036(2) 0.037(2) 0.047(2) -0.0016(18) 0.0010(18) -0.0084(17)
C17 0.0293(19) 0.033(2) 0.038(2) -0.0023(15) 0.0031(15) -0.0006(14)
C1 0.036(2) 0.041(2) 0.038(2) 0.0004(17) 0.0056(17) 0.0011(17)
C14 0.043(2) 0.037(2) 0.039(2) -0.0029(16) 0.0054(19) 0.0081(16)
C13 0.048(2) 0.029(2) 0.050(3) -0.0027(17) 0.003(2) -0.0107(17)
C15 0.066(3) 0.046(3) 0.064(3) 0.016(2) 0.002(3) 0.012(2)
C11 0.054(3) 0.072(3) 0.045(3) 0.019(2) -0.008(2) -0.011(2)
C10 0.062(3) 0.037(3) 0.092(4) -0.003(3) -0.010(3) -0.008(2)
C16 0.079(4) 0.094(4) 0.044(3) -0.022(3) 0.003(3) 0.037(3)

loop_
_atom_type_symbol
_atom_type_description
_atom_type_scat_dispersion_real
_atom_type_scat_dispersion_imag
_atom_type_scat_source
C C 0.0148 0.0070 'International Tables Vol C Tables 4.2.6.8 and 6.1.1.4'
H H 0.0000 0.0000 'International Tables Vol C Tables 4.2.6.8 and 6.1.1.4'
Mo Mo -0.2157 2.1595 'International Tables Vol C Tables 4.2.6.8 and 6.1.1.4'
N N 0.0253 0.0136 'International Tables Vol C Tables 4.2.6.8 and 6.1.1.4'
O O 0.0412 0.0250 'International Tables Vol C Tables 4.2.6.8 and 6.1.1.4'

loop_
_geom_angle_atom_site_label_1
_geom_angle_atom_site_label_2
_geom_angle_atom_site_label_3
_geom_angle
_geom_angle_site_symmetry_1
_geom_angle_site_symmetry_3
_geom_angle_publ_flag
C4 Mo1 C5 174.69(15) . . ?
C4 Mo1 C6 95.31(15) . . ?
C4 Mo1 C3 90.80(16) . . ?
C4 Mo1 C2 89.73(16) . . ?
C4 Mo1 C1 83.91(16) . . ?
C6 Mo1 C5 79.59(13) . . ?
C3 Mo1 C5 94.21(14) . . ?
C3 Mo1 C6 172.95(14) . . ?
C3 Mo1 C2 90.28(16) . . ?
C3 Mo1 C1 85.52(16) . . ?
C2 Mo1 C5 91.98(14) . . ?
C2 Mo1 C6 93.26(15) . . ?
C1 Mo1 C5 94.73(14) . . ?
C1 Mo1 C6 91.62(15) . . ?
C1 Mo1 C2 172.32(15) . . ?
C5 N1 C7 111.2(3) . . ?
C5 N1 C9 124.4(3) . . ?
C7 N1 C9 124.3(3) . . ?
C5 N2 C8 112.8(3) . . ?
C5 N2 C17 122.0(3) . . ?
C8 N2 C17 125.1(3) . . ?
C6 N3 C12 111.7(3) . . ?
C6 N3 C17 122.6(3) . . ?
C12 N3 C17 125.6(3) . . ?
C6 N4 C14 124.7(3) . . ?
C6 N4 C13 111.6(3) . . ?
C13 N4 C14 123.7(3) . . ?
N1 C5 Mo1 133.7(3) . . ?
N2 C5 Mo1 123.6(3) . . ?
N2 C5 N1 102.6(3) . . ?
N1 C7 H7 126.2 . . ?
C8 C7 N1 107.5(3) . . ?
C8 C7 H7 126.2 . . ?
O4 C4 Mo1 178.1(4) . . ?
N3 C6 Mo1 122.8(3) . . ?
N4 C6 Mo1 134.1(3) . . ?
N4 C6 N3 103.1(3) . . ?
N1 C9 H9 107.8 . . ?
N1 C9 C11 110.5(3) . . ?
N1 C9 C10 109.9(3) . . ?
C11 C9 H9 107.8 . . ?
C10 C9 H9 107.8 . . ?
C10 C9 C11 112.8(4) . . ?
O3 C3 Mo1 177.6(3) . . ?
N2 C8 H8 127.1 . . ?
C7 C8 N2 105.8(3) . . ?
C7 C8 H8 127.1 . . ?
O2 C2 Mo1 175.2(3) . . ?
N3 C12 H12 126.7 . . ?
C13 C12 N3 106.7(3) . . ?
C13 C12 H12 126.7 . . ?
N2 C17 H17A 109.5 . . ?
N2 C17 H17B 109.5 . . ?
N3 C17 N2 110.8(3) . . ?
N3 C17 H17A 109.5 . . ?
N3 C17 H17B 109.5 . . ?
H17A C17 H17B 108.1 . . ?
O1 C1 Mo1 172.4(3) . . ?
N4 C14 H14 108.1 . . ?
N4 C14 C15 110.2(3) . . ?
N4 C14 C16 109.8(3) . . ?
C15 C14 H14 108.1 . . ?
C15 C14 C16 112.3(4) . . ?
C16 C14 H14 108.1 . . ?
N4 C13 H13 126.5 . . ?
C12 C13 N4 107.0(3) . . ?
C12 C13 H13 126.5 . . ?
C14 C15 H15A 109.5 . . ?
C14 C15 H15B 109.5 . . ?
C14 C15 H15C 109.5 . . ?
H15A C15 H15B 109.5 . . ?
H15A C15 H15C 109.5 . . ?
H15B C15 H15C 109.5 . . ?
C9 C11 H11A 109.5 . . ?
C9 C11 H11B 109.5 . . ?
C9 C11 H11C 109.5 . . ?
H11A C11 H11B 109.5 . . ?
H11A C11 H11C 109.5 . . ?
H11B C11 H11C 109.5 . . ?
C9 C10 H10A 109.5 . . ?
C9 C10 H10B 109.5 . . ?
C9 C10 H10C 109.5 . . ?
H10A C10 H10B 109.5 . . ?
H10A C10 H10C 109.5 . . ?
H10B C10 H10C 109.5 . . ?
C14 C16 H16A 109.5 . . ?
C14 C16 H16B 109.5 . . ?
C14 C16 H16C 109.5 . . ?
H16A C16 H16B 109.5 . . ?
H16A C16 H16C 109.5 . . ?
H16B C16 H16C 109.5 . . ?

loop_
_geom_bond_atom_site_label_1
_geom_bond_atom_site_label_2
_geom_bond_distance
_geom_bond_site_symmetry_2
_geom_bond_publ_flag
Mo1 C5 2.246(4) . ?
Mo1 C4 1.970(4) . ?
Mo1 C6 2.244(4) . ?
Mo1 C3 1.985(4) . ?
Mo1 C2 2.036(4) . ?
Mo1 C1 2.022(4) . ?
O3 C3 1.161(5) . ?
N1 C5 1.374(4) . ?
N1 C7 1.378(5) . ?
N1 C9 1.476(5) . ?
N2 C5 1.356(5) . ?
N2 C8 1.379(5) . ?
N2 C17 1.451(5) . ?
O1 C1 1.151(5) . ?
N3 C6 1.368(5) . ?
N3 C12 1.385(5) . ?
N3 C17 1.447(4) . ?
O2 C2 1.145(5) . ?
O4 C4 1.162(5) . ?
N4 C6 1.360(5) . ?
N4 C14 1.471(5) . ?
N4 C13 1.388(5) . ?
C7 H7 0.9500 . ?
C7 C8 1.341(6) . ?
C9 H9 1.0000 . ?
C9 C11 1.513(5) . ?
C9 C10 1.506(6) . ?
C8 H8 0.9500 . ?
C12 H12 0.9500 . ?
C12 C13 1.334(6) . ?
C17 H17A 0.9900 . ?
C17 H17B 0.9900 . ?
C14 H14 1.0000 . ?
C14 C15 1.521(6) . ?
C14 C16 1.522(6) . ?
C13 H13 0.9500 . ?
C15 H15A 0.9800 . ?
C15 H15B 0.9800 . ?
C15 H15C 0.9800 . ?
C11 H11A 0.9800 . ?
C11 H11B 0.9800 . ?
C11 H11C 0.9800 . ?
C10 H10A 0.9800 . ?
C10 H10B 0.9800 . ?
C10 H10C 0.9800 . ?
C16 H16A 0.9800 . ?
C16 H16B 0.9800 . ?
C16 H16C 0.9800 . ?
